data_4336884
loop_
_publ_author_name
'Trinath Mishra'
'Qisheng Lin'
'John D. Corbett'

_publ_section_title
;
 Gold Network Structures in Rhombohedral and Monoclinic Sr2Au6(Au,T)3 (T =
 Zn, Ga). A Transition via Relaxation
;
_journal_name_full 'Inorganic Chemistry'
_journal_page_first 13623
_journal_page_last 13630
_journal_paper_doi 10.1021/ic402145k
_journal_volume 52
_journal_year 2013
_chemical_formula_sum 'Au6.14 Sr2 Zn2.86'
_chemical_formula_weight 1572.01
_chemical_name_systematic
; 
 ? 
;
_space_group_IT_number 167
_symmetry_cell_setting trigonal
_symmetry_space_group_name_Hall '-R 3 2"c'
_symmetry_space_group_name_H-M 'R -3 c :H'
_atom_sites_solution_primary direct
_atom_sites_solution_secondary difmap
_audit_creation_method SHELXL-97
_cell_angle_alpha 90.00
_cell_angle_beta 90.00
_cell_angle_gamma 120.00
_cell_formula_units_Z 6
_cell_length_a 8.4198(4)
_cell_length_b 8.4198(4)
_cell_length_c 21.895(3)
_cell_measurement_reflns_used 6793
_cell_measurement_temperature 293(2)
_cell_measurement_theta_max 29.97
_cell_measurement_theta_min 3.36
_cell_volume 1344.2(2)
_computing_structure_refinement 'SHELXL-97 (Sheldrick, 2008)'
_computing_structure_solution 'SHELXS-97 (Sheldrick, 2008)'
_diffrn_ambient_temperature 293(2)
_diffrn_measured_fraction_theta_full 1.000
_diffrn_measured_fraction_theta_max 1.000
_diffrn_measurement_device_type 'bruker Apex2 CCD'
_diffrn_measurement_method w/
_diffrn_radiation_monochromator graphite
_diffrn_radiation_source 'fine-focus sealed tube'
_diffrn_radiation_type MoK\a
_diffrn_radiation_wavelength 0.71073
_diffrn_reflns_av_R_equivalents 0.0817
_diffrn_reflns_av_sigmaI/netI 0.0307
_diffrn_reflns_limit_h_max 11
_diffrn_reflns_limit_h_min -11
_diffrn_reflns_limit_k_max 11
_diffrn_reflns_limit_k_min -11
_diffrn_reflns_limit_l_max 30
_diffrn_reflns_limit_l_min -30
_diffrn_reflns_number 6793
_diffrn_reflns_theta_full 29.97
_diffrn_reflns_theta_max 29.97
_diffrn_reflns_theta_min 3.36
_exptl_absorpt_coefficient_mu 119.340
_exptl_absorpt_correction_T_max 0.7482
_exptl_absorpt_correction_T_min 0.3923
_exptl_absorpt_correction_type empirical
_exptl_absorpt_process_details SADABS
_exptl_crystal_colour grey
_exptl_crystal_density_diffrn 11.651
_exptl_crystal_description irregular
_exptl_crystal_F_000 3882
_exptl_crystal_size_max 0.06
_exptl_crystal_size_mid 0.05
_exptl_crystal_size_min 0.03
_refine_diff_density_max 2.076
_refine_diff_density_min -2.351
_refine_diff_density_rms 0.431
_refine_ls_extinction_coef 0.000311(16)
_refine_ls_extinction_expression Fc^*^=kFc[1+0.001xFc^2^\l^3^/sin(2\q)]^-1/4^
_refine_ls_extinction_method SHELXL
_refine_ls_goodness_of_fit_ref 1.045
_refine_ls_matrix_type full
_refine_ls_number_parameters 20
_refine_ls_number_reflns 441
_refine_ls_number_restraints 0
_refine_ls_restrained_S_all 1.045
_refine_ls_R_factor_all 0.0233
_refine_ls_R_factor_gt 0.0204
_refine_ls_shift/su_max 0.000
_refine_ls_shift/su_mean 0.000
_refine_ls_structure_factor_coef Fsqd
_refine_ls_weighting_details 'calc w=1/[\s^2^(Fo^2^)+(0.0000P)^2^+82.8725P] where P=(Fo^2^+2Fc^2^)/3'
_refine_ls_weighting_scheme calc
_refine_ls_wR_factor_gt 0.0427
_refine_ls_wR_factor_ref 0.0437
_reflns_number_gt 405
_reflns_number_total 441
_reflns_threshold_expression >2sigma(I)
_cod_data_source_file ic402145k_si_003_2.cif
_cod_data_source_block crystal_2_Sr2Au6.14Zn2.86
_cod_original_sg_symbol_H-M 'R -3 c'
_cod_database_code 4336884

loop_
_symmetry_equiv_pos_as_xyz
'x, y, z'
'-y, x-y, z'
'-x+y, -x, z'
'y, x, -z+1/2'
'x-y, -y, -z+1/2'
'-x, -x+y, -z+1/2'
'x+2/3, y+1/3, z+1/3'
'-y+2/3, x-y+1/3, z+1/3'
'-x+y+2/3, -x+1/3, z+1/3'
'y+2/3, x+1/3, -z+5/6'
'x-y+2/3, -y+1/3, -z+5/6'
'-x+2/3, -x+y+1/3, -z+5/6'
'x+1/3, y+2/3, z+2/3'
'-y+1/3, x-y+2/3, z+2/3'
'-x+y+1/3, -x+2/3, z+2/3'
'y+1/3, x+2/3, -z+7/6'
'x-y+1/3, -y+2/3, -z+7/6'
'-x+1/3, -x+y+2/3, -z+7/6'
'-x, -y, -z'
'y, -x+y, -z'
'x-y, x, -z'
'-y, -x, z-1/2'
'-x+y, y, z-1/2'
'x, x-y, z-1/2'
'-x+2/3, -y+1/3, -z+1/3'
'y+2/3, -x+y+1/3, -z+1/3'
'x-y+2/3, x+1/3, -z+1/3'
'-y+2/3, -x+1/3, z-1/6'
'-x+y+2/3, y+1/3, z-1/6'
'x+2/3, x-y+1/3, z-1/6'
'-x+1/3, -y+2/3, -z+2/3'
'y+1/3, -x+y+2/3, -z+2/3'
'x-y+1/3, x+2/3, -z+2/3'
'-y+1/3, -x+2/3, z+1/6'
'-x+y+1/3, y+2/3, z+1/6'
'x+1/3, x-y+2/3, z+1/6'

loop_
_atom_site_label
_atom_site_type_symbol
_atom_site_fract_x
_atom_site_fract_y
_atom_site_fract_z
_atom_site_U_iso_or_equiv
_atom_site_adp_type
_atom_site_occupancy
_atom_site_symmetry_multiplicity
_atom_site_calc_flag
_atom_site_refinement_flags
Sr Sr 0.0000 0.0000 0.09241(6) 0.0107(3) Uani 1 3 d S
Au1 Au 0.34594(4) 0.03713(4) 0.016449(14) 0.01086(14) Uani 1 1 d .
Au2 Au 0.19074(15) 0.0000 0.2500 0.0111(5) Uani 0.048(5) 2 d SP
Zn2 Zn 0.19074(15) 0.0000 0.2500 0.0111(5) Uani 0.952(5) 2 d SP

loop_
_atom_site_aniso_label
_atom_site_aniso_U_11
_atom_site_aniso_U_22
_atom_site_aniso_U_33
_atom_site_aniso_U_23
_atom_site_aniso_U_13
_atom_site_aniso_U_12
Sr 0.0098(4) 0.0098(4) 0.0124(6) 0.000 0.000 0.00491(18)
Au1 0.01284(19) 0.00903(18) 0.01044(18) -0.00125(10) 0.00022(10) 0.00527(13)
Au2 0.0136(6) 0.0084(6) 0.0096(7) -0.0020(4) -0.0010(2) 0.0042(3)
Zn2 0.0136(6) 0.0084(6) 0.0096(7) -0.0020(4) -0.0010(2) 0.0042(3)

loop_
_atom_type_symbol
_atom_type_description
_atom_type_scat_dispersion_real
_atom_type_scat_dispersion_imag
_atom_type_scat_source
Zn Zn 0.2839 1.4301 'International Tables Vol C Tables 4.2.6.8 and 6.1.1.4'
Sr Sr -1.5307 3.2498 'International Tables Vol C Tables 4.2.6.8 and 6.1.1.4'
Au Au -2.0133 8.8022 'International Tables Vol C Tables 4.2.6.8 and 6.1.1.4'

loop_
_geom_angle_atom_site_label_1
_geom_angle_atom_site_label_2
_geom_angle_atom_site_label_3
_geom_angle
_geom_angle_site_symmetry_1
_geom_angle_site_symmetry_3
Au1 Sr Au1 95.88(3) 3 2
Au1 Sr Au1 95.88(3) 3 .
Au1 Sr Au1 95.88(3) 2 .
Au1 Sr Au1 89.357(7) 3 36_445
Au1 Sr Au1 87.384(7) 2 36_445
Au1 Sr Au1 173.50(4) . 36_445
Au1 Sr Au1 173.50(4) 3 34
Au1 Sr Au1 89.358(7) 2 34
Au1 Sr Au1 87.383(7) . 34
Au1 Sr Au1 87.03(3) 36_445 34
Au1 Sr Au1 87.383(7) 3 35_545
Au1 Sr Au1 173.50(4) 2 35_545
Au1 Sr Au1 89.357(7) . 35_545
Au1 Sr Au1 87.03(3) 36_445 35_545
Au1 Sr Au1 87.03(3) 34 35_545
Au1 Sr Au1 129.663(9) 3 18_554
Au1 Sr Au1 53.535(12) 2 18_554
Au1 Sr Au1 123.031(9) . 18_554
Au1 Sr Au1 54.979(15) 36_445 18_554
Au1 Sr Au1 51.450(14) 34 18_554
Au1 Sr Au1 120.20(4) 35_545 18_554
Au1 Sr Au1 53.535(12) 3 17_444
Au1 Sr Au1 123.033(9) 2 17_444
Au1 Sr Au1 129.662(9) . 17_444
Au1 Sr Au1 51.450(14) 36_445 17_444
Au1 Sr Au1 120.20(4) 34 17_444
Au1 Sr Au1 54.979(15) 35_545 17_444
Au1 Sr Au1 106.37(2) 18_554 17_444
Au1 Sr Au1 123.032(9) 3 16_544
Au1 Sr Au1 129.663(9) 2 16_544
Au1 Sr Au1 53.535(12) . 16_544
Au1 Sr Au1 120.20(4) 36_445 16_544
Au1 Sr Au1 54.979(15) 34 16_544
Au1 Sr Au1 51.449(14) 35_545 16_544
Au1 Sr Au1 106.37(2) 18_554 16_544
Au1 Sr Au1 106.37(2) 17_444 16_544
Au1 Sr Zn2 44.887(12) 3 27_445
Au1 Sr Zn2 139.61(4) 2 27_445
Au1 Sr Zn2 81.999(17) . 27_445
Au1 Sr Zn2 99.160(18) 36_445 27_445
Au1 Sr Zn2 130.53(3) 34 27_445
Au1 Sr Zn2 44.945(9) 35_545 27_445
Au1 Sr Zn2 153.58(3) 18_554 27_445
Au1 Sr Zn2 47.775(13) 17_444 27_445
Au1 Sr Zn2 80.805(15) 16_544 27_445
Au1 Sr Au2 44.887(12) 3 27_445
Au1 Sr Au2 139.61(4) 2 27_445
Au1 Sr Au2 81.999(17) . 27_445
Au1 Sr Au2 99.160(18) 36_445 27_445
Au1 Sr Au2 130.53(3) 34 27_445
Au1 Sr Au2 44.945(9) 35_545 27_445
Au1 Sr Au2 153.58(3) 18_554 27_445
Au1 Sr Au2 47.775(13) 17_444 27_445
Au1 Sr Au2 80.805(15) 16_544 27_445
Zn2 Sr Au2 0.000(12) 27_445 27_445
Au1 Sr Zn2 139.61(4) 3 25
Au1 Sr Zn2 81.998(17) 2 25
Au1 Sr Zn2 44.888(12) . 25
Au1 Sr Zn2 130.53(3) 36_445 25
Au1 Sr Zn2 44.944(9) 34 25
Au1 Sr Zn2 99.161(18) 35_545 25
Au1 Sr Zn2 80.805(15) 18_554 25
Au1 Sr Zn2 153.58(3) 17_444 25
Au1 Sr Zn2 47.776(13) 16_544 25
Zn2 Sr Zn2 119.694(4) 27_445 25
Au2 Sr Zn2 119.694(4) 27_445 25
Zn2 Au1 Au2 0.00(5) 25 25
Zn2 Au1 Zn2 153.095(14) 25 14_544
Au2 Au1 Zn2 153.095(14) 25 14_544
Zn2 Au1 Au2 153.095(14) 25 14_544
Au2 Au1 Au2 153.095(14) 25 14_544
Zn2 Au1 Au2 0.0 14_544 14_544
Zn2 Au1 Zn2 61.75(5) 25 26
Au2 Au1 Zn2 61.75(5) 25 26
Zn2 Au1 Zn2 111.865(13) 14_544 26
Au2 Au1 Zn2 111.865(13) 14_544 26
Zn2 Au1 Au2 61.75(5) 25 26
Au2 Au1 Au2 61.75(5) 25 26
Zn2 Au1 Au2 111.865(13) 14_544 26
Au2 Au1 Au2 111.865(13) 14_544 26
Zn2 Au1 Au2 0.00(5) 26 26
Zn2 Au1 Au1 57.18(2) 25 21
Au2 Au1 Au1 57.18(2) 25 21
Zn2 Au1 Au1 108.81(3) 14_544 21
Au2 Au1 Au1 108.81(3) 14_544 21
Zn2 Au1 Au1 111.71(3) 26 21
Au2 Au1 Au1 111.71(3) 26 21
Zn2 Au1 Au1 147.78(3) 25 20
Au2 Au1 Au1 147.78(3) 25 20
Zn2 Au1 Au1 56.663(15) 14_544 20
Au2 Au1 Au1 56.663(15) 14_544 20
Zn2 Au1 Au1 134.14(3) 26 20
Au2 Au1 Au1 134.14(3) 26 20
Au1 Au1 Au1 113.889(10) 21 20
Zn2 Au1 Au1 60.006(10) 25 16_544
Au2 Au1 Au1 60.006(10) 25 16_544
Zn2 Au1 Au1 140.23(3) 14_544 16_544
Au2 Au1 Au1 140.23(3) 14_544 16_544
Zn2 Au1 Au1 54.015(9) 26 16_544
Au2 Au1 Au1 54.015(9) 26 16_544
Au1 Au1 Au1 110.896(18) 21 16_544
Au1 Au1 Au1 103.790(12) 20 16_544
Zn2 Au1 Au1 109.59(3) 25 19_655
Au2 Au1 Au1 109.59(3) 25 19_655
Zn2 Au1 Au1 58.559(15) 14_544 19_655
Au2 Au1 Au1 58.559(15) 14_544 19_655
Zn2 Au1 Au1 53.31(2) 26 19_655
Au2 Au1 Au1 53.31(2) 26 19_655
Au1 Au1 Au1 128.22(2) 21 19_655
Au1 Au1 Au1 99.518(18) 20 19_655
Au1 Au1 Au1 97.118(18) 16_544 19_655
Zn2 Au1 Sr 74.40(3) 25 .
Au2 Au1 Sr 74.40(3) 25 .
Zn2 Au1 Sr 126.659(19) 14_544 .
Au2 Au1 Sr 126.659(19) 14_544 .
Zn2 Au1 Sr 116.21(2) 26 .
Au2 Au1 Sr 116.21(2) 26 .
Au1 Au1 Sr 73.424(12) 21 .
Au1 Au1 Sr 73.424(12) 20 .
Au1 Au1 Sr 64.75(2) 16_544 .
Au1 Au1 Sr 157.20(2) 19_655 .
Zn2 Au1 Sr 79.67(2) 25 28
Au2 Au1 Sr 79.67(2) 25 28
Zn2 Au1 Sr 73.44(2) 14_544 28
Au2 Au1 Sr 73.44(2) 14_544 28
Zn2 Au1 Sr 77.18(2) 26 28
Au2 Au1 Sr 77.18(2) 26 28
Au1 Au1 Sr 65.067(12) 21 28
Au1 Au1 Sr 127.31(2) 20 28
Au1 Au1 Sr 126.544(19) 16_544 28
Au1 Au1 Sr 63.245(11) 19_655 28
Sr Au1 Sr 138.264(12) . 28
Au1 Au2 Au1 173.31(6) 35_545 25
Au1 Au2 Au1 117.97(2) 35_545 9
Au1 Au2 Au1 66.158(14) 25 9
Au1 Au2 Au1 66.157(14) 35_545 16_544
Au1 Au2 Au1 117.97(2) 25 16_544
Au1 Au2 Au1 112.54(5) 9 16_544
Au1 Au2 Zn2 62.38(3) 35_545 3
Au1 Au2 Zn2 111.26(3) 25 3
Au1 Au2 Zn2 117.61(2) 9 3
Au1 Au2 Zn2 119.89(2) 16_544 3
Au1 Au2 Au2 62.38(3) 35_545 3
Au1 Au2 Au2 111.26(3) 25 3
Au1 Au2 Au2 117.61(2) 9 3
Au1 Au2 Au2 119.89(2) 16_544 3
Zn2 Au2 Au2 0.00(5) 3 3
Au1 Au2 Zn2 111.26(3) 35_545 2
Au1 Au2 Zn2 62.37(3) 25 2
Au1 Au2 Zn2 119.89(2) 9 2
Au1 Au2 Zn2 117.61(2) 16_544 2
Zn2 Au2 Zn2 60.0 3 2
Au2 Au2 Zn2 60.0 3 2
Au1 Au2 Au2 111.26(3) 35_545 2
Au1 Au2 Au2 62.37(3) 25 2
Au1 Au2 Au2 119.89(2) 9 2
Au1 Au2 Au2 117.61(2) 16_544 2
Zn2 Au2 Au2 60.0 3 2
Au2 Au2 Au2 60.0 3 2
Zn2 Au2 Au2 0.0 2 2
Au1 Au2 Au1 112.817(18) 35_545 34
Au1 Au2 Au1 65.979(15) 25 34
Au1 Au2 Au1 123.77(2) 9 34
Au1 Au2 Au1 68.135(13) 16_544 34
Zn2 Au2 Au1 105.96(3) 3 34
Au2 Au2 Au1 105.96(3) 3 34
Zn2 Au2 Au1 55.87(2) 2 34
Au2 Au2 Au1 55.87(2) 2 34
Au1 Au2 Au1 65.980(15) 35_545 27_445
Au1 Au2 Au1 112.816(17) 25 27_445
Au1 Au2 Au1 68.136(13) 9 27_445
Au1 Au2 Au1 123.77(2) 16_544 27_445
Zn2 Au2 Au1 55.87(2) 3 27_445
Au2 Au2 Au1 55.87(2) 3 27_445
Zn2 Au2 Au1 105.95(3) 2 27_445
Au2 Au2 Au1 105.95(3) 2 27_445
Au1 Au2 Au1 160.98(5) 34 27_445
Au1 Au2 Sr 125.05(4) 35_545 25
Au1 Au2 Sr 60.72(2) 25 25
Au1 Au2 Sr 70.41(3) 9 25
Au1 Au2 Sr 61.62(3) 16_544 25
Zn2 Au2 Sr 166.593(14) 3 25
Au2 Au2 Sr 166.593(14) 3 25
Zn2 Au2 Sr 106.944(14) 2 25
Au2 Au2 Sr 106.944(14) 2 25
Au1 Au2 Sr 61.440(18) 34 25
Au1 Au2 Sr 135.99(4) 27_445 25
Au1 Au2 Sr 60.71(2) 35_545 34_545
Au1 Au2 Sr 125.05(4) 25 34_545
Au1 Au2 Sr 61.62(3) 9 34_545
Au1 Au2 Sr 70.41(3) 16_544 34_545
Zn2 Au2 Sr 106.945(14) 3 34_545
Au2 Au2 Sr 106.945(14) 3 34_545
Zn2 Au2 Sr 166.593(14) 2 34_545
Au2 Au2 Sr 166.593(14) 2 34_545
Au1 Au2 Sr 135.99(4) 34 34_545
Au1 Au2 Sr 61.442(18) 27_445 34_545
Sr Au2 Sr 86.25(3) 25 34_545

loop_
_geom_bond_atom_site_label_1
_geom_bond_atom_site_label_2
_geom_bond_distance
_geom_bond_site_symmetry_2
Sr Au1 3.2307(8) 3
Sr Au1 3.2307(8) 2
Sr Au1 3.2307(8) .
Sr Au1 3.2744(9) 36_445
Sr Au1 3.2744(9) 34
Sr Au1 3.2744(9) 35_545
Sr Au1 3.3183(6) 18_554
Sr Au1 3.3183(6) 17_444
Sr Au1 3.3184(6) 16_544
Sr Zn2 3.5675(9) 27_445
Sr Au2 3.5675(9) 27_445
Sr Zn2 3.5675(9) 25
Au1 Zn2 2.6140(3) 25
Au1 Au2 2.6140(3) 25
Au1 Zn2 2.6294(8) 14_544
Au1 Au2 2.6294(8) 14_544
Au1 Zn2 2.7978(4) 26
Au1 Au2 2.7978(4) 26
Au1 Au1 2.8618(4) 21
Au1 Au1 2.8619(4) 20
Au1 Au1 2.9505(7) 16_544
Au1 Au1 3.0433(6) 19_655
Au1 Sr 3.2744(9) 28
Au2 Au1 2.6140(3) 35_545
Au2 Au1 2.6140(3) 25
Au2 Au1 2.6294(8) 9
Au2 Au1 2.6294(8) 16_544
Au2 Zn2 2.782(2) 3
Au2 Au2 2.782(2) 3
Au2 Zn2 2.782(2) 2
Au2 Au2 2.782(2) 2
Au2 Au1 2.7978(4) 34
Au2 Au1 2.7978(4) 27_445
Au2 Sr 3.5676(9) 25
Au2 Sr 3.5676(9) 34_545
